data_4060900
loop_
_publ_author_name
'Cabeza, Javier A.'
'del R\'io, Ignacio'
'Fern\'andez-Colinas, Jos\'e M.'
'Garc\'ia-\'Alvarez, Pablo'
'Miguel, Daniel'

_publ_section_title
;
 Reactivity of Diphenylbutadiyne with a Hexaruthenium Dihydride. Unusual
 1,1- andtrans-1,2-Additions of Two Hydrogen Atoms to an Internal CC
 Triple Bond
;
_journal_coden_ASTM ORGND7
_journal_issue 6
_journal_name_full Organometallics
_journal_page_first 1492
_journal_page_last 1499
_journal_paper_doi 10.1021/om050941q
_journal_volume 25
_journal_year 2006
_chemical_formula_sum 'C39 H26 N2 O10 Ru5'
_chemical_formula_weight 1187.97
_space_group_IT_number 14
_symmetry_cell_setting monoclinic
_symmetry_space_group_name_Hall '-P 2ybc'
_symmetry_space_group_name_H-M 'P 1 21/c 1'
_cell_angle_alpha 90.00
_cell_angle_beta 111.098(8)
_cell_angle_gamma 90.00
_cell_formula_units_Z 4
_cell_length_a 13.978(6)
_cell_length_b 15.679(7)
_cell_length_c 18.975(8)
_cell_measurement_temperature 296(2)
_cell_volume 3880(3)
_diffrn_ambient_temperature 296(2)
_exptl_crystal_density_diffrn 2.034
_cod_duplicate_entry 4074849
_cod_original_sg_symbol_H-M 'P 21/c'
_cod_database_code 4060900

loop_
_symmetry_equiv_pos_as_xyz
'x, y, z'
'-x, y+1/2, -z+1/2'
'-x, -y, -z'
'x, -y-1/2, z-1/2'

loop_
_atom_site_label
_atom_site_type_symbol
_atom_site_fract_x
_atom_site_fract_y
_atom_site_fract_z
_atom_site_U_iso_or_equiv
_atom_site_adp_type
_atom_site_occupancy
_atom_site_symmetry_multiplicity
_atom_site_calc_flag
_atom_site_refinement_flags
_atom_site_disorder_assembly
_atom_site_disorder_group
C1 C 0.8207(4) 0.7216(4) 0.1091(3) 0.0335(14) Uani 1 1 d . . .
C2 C 0.8286(5) 0.8064(4) 0.0904(4) 0.0399(15) Uani 1 1 d . . .
H2 H 0.7979 0.8486 0.1094 0.048 Uiso 1 1 calc R . .
C3 C 0.8804(5) 0.8286(4) 0.0448(4) 0.0470(17) Uani 1 1 d . . .
H3 H 0.8881 0.8855 0.0341 0.056 Uiso 1 1 calc R . .
C4 C 0.9214(5) 0.7643(4) 0.0148(4) 0.0452(17) Uani 1 1 d . . .
H4 H 0.9546 0.7774 -0.0184 0.054 Uiso 1 1 calc R . .
C5 C 0.9133(5) 0.6808(4) 0.0341(3) 0.0381(15) Uani 1 1 d . . .
C6 C 0.9558(7) 0.6121(5) -0.0016(5) 0.073(3) Uani 1 1 d . . .
H6A H 1.0242 0.5981 0.0313 0.109 Uiso 1 1 calc R . .
H6B H 0.9570 0.6320 -0.0491 0.109 Uiso 1 1 calc R . .
H6C H 0.9132 0.5622 -0.0097 0.109 Uiso 1 1 calc R . .
C7 C 0.6305(4) 0.6549(4) 0.2193(3) 0.0334(14) Uani 1 1 d . . .
C8 C 0.7272(4) 0.6194(4) 0.2696(3) 0.0326(14) Uani 1 1 d . . .
C9 C 0.7281(5) 0.5767(4) 0.3400(3) 0.0362(15) Uani 1 1 d . . .
H9 H 0.7056 0.6077 0.3728 0.043 Uiso 1 1 calc R . .
C10 C 0.7596(5) 0.4959(4) 0.3587(4) 0.0445(16) Uani 1 1 d . . .
H10 H 0.7821 0.4666 0.3249 0.053 Uiso 1 1 calc R . .
C11 C 0.5349(4) 0.6397(4) 0.2358(3) 0.0338(14) Uani 1 1 d . . .
C12 C 0.5083(5) 0.6896(5) 0.2866(4) 0.0514(18) Uani 1 1 d . . .
H12 H 0.5540 0.7304 0.3154 0.062 Uiso 1 1 calc R . .
C13 C 0.4140(6) 0.6788(5) 0.2947(5) 0.063(2) Uani 1 1 d . . .
H13 H 0.3968 0.7132 0.3283 0.076 Uiso 1 1 calc R . .
C14 C 0.3465(6) 0.6183(5) 0.2539(5) 0.063(2) Uani 1 1 d . . .
H14 H 0.2835 0.6116 0.2595 0.075 Uiso 1 1 calc R . .
C15 C 0.3721(5) 0.5674(5) 0.2046(4) 0.056(2) Uani 1 1 d . . .
H15 H 0.3261 0.5262 0.1768 0.067 Uiso 1 1 calc R . .
C16 C 0.4661(5) 0.5766(4) 0.1958(4) 0.0440(16) Uani 1 1 d . . .
H16 H 0.4832 0.5406 0.1633 0.053 Uiso 1 1 calc R . .
C17 C 0.7628(5) 0.4482(5) 0.4269(4) 0.0461(17) Uani 1 1 d . . .
C18 C 0.7214(7) 0.4774(5) 0.4782(4) 0.062(2) Uani 1 1 d . . .
H18 H 0.6904 0.5308 0.4711 0.075 Uiso 1 1 calc R . .
C19 C 0.7249(8) 0.4286(6) 0.5404(5) 0.082(3) Uani 1 1 d . . .
H19 H 0.6964 0.4498 0.5743 0.098 Uiso 1 1 calc R . .
C20 C 0.7703(8) 0.3491(7) 0.5522(5) 0.082(3) Uani 1 1 d . . .
H20 H 0.7719 0.3161 0.5933 0.099 Uiso 1 1 calc R . .
C21 C 0.8129(6) 0.3195(6) 0.5022(6) 0.081(3) Uani 1 1 d . . .
H21 H 0.8450 0.2666 0.5100 0.097 Uiso 1 1 calc R . .
C22 C 0.8084(6) 0.3684(5) 0.4396(5) 0.064(2) Uani 1 1 d . . .
H22 H 0.8367 0.3470 0.4057 0.077 Uiso 1 1 calc R . .
C51 C 0.4974(5) 0.8309(5) 0.1102(4) 0.0530(19) Uani 1 1 d . . .
C52 C 0.4439(5) 0.7525(5) 0.0907(4) 0.0520(19) Uani 1 1 d . . .
H52 H 0.4084 0.7304 0.1230 0.062 Uiso 1 1 calc R . .
C53 C 0.4575(5) 0.6986(5) 0.0363(4) 0.056(2) Uani 1 1 d . . .
H53 H 0.4302 0.6404 0.0310 0.068 Uiso 1 1 calc R . .
C54 C 0.5203(6) 0.7219(5) -0.0030(4) 0.055(2) Uani 1 1 d . . .
H54 H 0.5378 0.6799 -0.0347 0.065 Uiso 1 1 calc R . .
C55 C 0.5699(6) 0.7996(5) 0.0113(4) 0.055(2) Uani 1 1 d . . .
H55 H 0.6243 0.8107 -0.0087 0.066 Uiso 1 1 calc R . .
C56 C 0.5617(6) 0.8524(5) 0.0684(4) 0.056(2) Uani 1 1 d . . .
H56 H 0.6098 0.9000 0.0860 0.068 Uiso 1 1 calc R . .
C57 C 0.4889(7) 0.8875(6) 0.1716(5) 0.090(3) Uani 1 1 d . . .
H57A H 0.4495 0.8591 0.1969 0.136 Uiso 1 1 calc R . .
H57B H 0.4555 0.9398 0.1498 0.136 Uiso 1 1 calc R . .
H57C H 0.5562 0.8998 0.2072 0.136 Uiso 1 1 calc R . .
C101 C 0.6434(5) 0.5493(4) 0.0487(4) 0.0400(15) Uani 1 1 d . . .
C102 C 0.6594(6) 0.4610(5) 0.1658(4) 0.0494(18) Uani 1 1 d . . .
C200 C 0.9095(5) 0.7561(4) 0.3138(3) 0.0324(14) Uani 1 1 d . . .
C201 C 1.0062(5) 0.6585(4) 0.2457(3) 0.0383(15) Uani 1 1 d . . .
C202 C 0.9537(5) 0.5706(5) 0.3451(4) 0.0459(17) Uani 1 1 d . . .
C301 C 0.8321(5) 0.4590(5) 0.0581(4) 0.0500(18) Uani 1 1 d . . .
C302 C 1.0267(5) 0.5168(4) 0.1505(4) 0.0439(16) Uani 1 1 d . . .
C303 C 0.8907(7) 0.4432(5) 0.2106(5) 0.063(2) Uani 1 1 d . . .
C501 C 0.7541(5) 0.8793(4) 0.2257(4) 0.0420(16) Uani 1 1 d . . .
C502 C 0.7271(5) 0.8085(4) 0.3398(4) 0.0437(16) Uani 1 1 d . . .
N1 N 0.7700(4) 0.6962(3) 0.1575(3) 0.0319(11) Uani 1 1 d . . .
N2 N 0.8663(4) 0.6586(3) 0.0830(3) 0.0309(11) Uani 1 1 d . . .
O101 O 0.6046(4) 0.5336(3) -0.0148(3) 0.0655(15) Uani 1 1 d . . .
O102 O 0.6287(5) 0.3939(4) 0.1722(4) 0.088(2) Uani 1 1 d . . .
O200 O 0.9816(3) 0.7917(3) 0.3511(3) 0.0455(11) Uani 1 1 d . . .
O201 O 1.0826(4) 0.6795(3) 0.2438(3) 0.0606(14) Uani 1 1 d . . .
O202 O 0.9984(4) 0.5321(4) 0.3981(3) 0.0753(18) Uani 1 1 d . . .
O301 O 0.7966(5) 0.4115(4) 0.0104(4) 0.087(2) Uani 1 1 d . . .
O302 O 1.1080(4) 0.5041(4) 0.1555(3) 0.0694(16) Uani 1 1 d . . .
O303 O 0.8957(6) 0.3873(4) 0.2499(4) 0.095(2) Uani 1 1 d . . .
O501 O 0.7564(5) 0.9472(3) 0.2053(3) 0.0634(15) Uani 1 1 d . . .
O502 O 0.7103(4) 0.8366(4) 0.3903(3) 0.0728(17) Uani 1 1 d . . .
Ru1 Ru 0.70426(4) 0.56982(3) 0.15269(3) 0.03106(13) Uani 1 1 d . . .
Ru2 Ru 0.87870(4) 0.63436(3) 0.25799(3) 0.03007(13) Uani 1 1 d . . .
Ru3 Ru 0.88668(4) 0.53225(3) 0.14295(3) 0.03520(14) Uani 1 1 d . . .
Ru4 Ru 0.60813(4) 0.72464(3) 0.12096(3) 0.03239(13) Uani 1 1 d . . .
Ru5 Ru 0.75535(4) 0.76596(3) 0.25752(3) 0.03056(13) Uani 1 1 d . . .

loop_
_atom_site_aniso_label
_atom_site_aniso_U_11
_atom_site_aniso_U_22
_atom_site_aniso_U_33
_atom_site_aniso_U_23
_atom_site_aniso_U_13
_atom_site_aniso_U_12
C1 0.026(3) 0.038(4) 0.035(3) -0.006(3) 0.009(3) 0.007(3)
C2 0.052(4) 0.026(4) 0.046(4) -0.004(3) 0.024(3) 0.000(3)
C3 0.065(5) 0.031(4) 0.050(4) 0.001(3) 0.027(4) -0.005(3)
C4 0.051(4) 0.045(4) 0.047(4) 0.003(3) 0.026(3) -0.001(3)
C5 0.039(3) 0.042(4) 0.033(3) 0.003(3) 0.012(3) 0.007(3)
C6 0.116(7) 0.059(5) 0.082(6) 0.027(4) 0.082(6) 0.034(5)
C7 0.029(3) 0.030(3) 0.036(3) -0.006(3) 0.005(3) 0.000(3)
C8 0.036(3) 0.032(3) 0.032(3) -0.004(3) 0.015(3) 0.001(3)
C9 0.036(3) 0.039(4) 0.030(3) 0.000(3) 0.008(3) -0.003(3)
C10 0.048(4) 0.037(4) 0.049(4) 0.000(3) 0.019(3) -0.002(3)
C11 0.024(3) 0.035(4) 0.040(3) 0.005(3) 0.008(3) 0.000(3)
C12 0.048(4) 0.051(5) 0.059(5) -0.012(4) 0.024(4) -0.009(3)
C13 0.058(5) 0.062(5) 0.089(6) -0.022(5) 0.049(5) -0.010(4)
C14 0.046(4) 0.055(5) 0.102(6) -0.001(5) 0.042(5) -0.004(4)
C15 0.042(4) 0.050(5) 0.079(5) -0.010(4) 0.026(4) -0.017(4)
C16 0.044(4) 0.038(4) 0.053(4) -0.002(3) 0.021(3) -0.002(3)
C17 0.043(4) 0.047(4) 0.043(4) 0.003(3) 0.009(3) -0.008(3)
C18 0.089(6) 0.043(5) 0.052(5) 0.006(4) 0.021(4) -0.008(4)
C19 0.115(8) 0.069(7) 0.053(5) 0.001(5) 0.020(5) -0.029(6)
C20 0.086(7) 0.089(8) 0.052(5) 0.028(5) 0.001(5) -0.036(6)
C21 0.055(5) 0.071(6) 0.100(7) 0.051(6) 0.008(5) -0.001(5)
C22 0.050(5) 0.060(5) 0.080(6) 0.025(5) 0.020(4) 0.005(4)
C51 0.034(4) 0.053(5) 0.052(4) 0.005(4) -0.009(3) 0.015(3)
C52 0.028(3) 0.069(5) 0.049(4) 0.017(4) 0.002(3) 0.014(3)
C53 0.038(4) 0.048(5) 0.056(5) 0.006(4) -0.016(4) 0.005(3)
C54 0.062(5) 0.056(5) 0.034(4) -0.003(3) 0.004(4) 0.015(4)
C55 0.056(5) 0.054(5) 0.044(4) 0.018(4) 0.004(4) 0.006(4)
C56 0.052(4) 0.038(4) 0.055(5) 0.013(4) -0.010(4) 0.001(3)
C57 0.076(6) 0.092(7) 0.085(7) -0.026(6) 0.007(5) 0.046(6)
C101 0.037(3) 0.028(4) 0.053(4) -0.010(3) 0.015(3) -0.006(3)
C102 0.062(5) 0.038(4) 0.051(4) -0.009(3) 0.024(4) -0.004(4)
C200 0.030(3) 0.034(4) 0.034(3) 0.003(3) 0.014(3) 0.001(3)
C201 0.039(4) 0.035(4) 0.035(3) -0.005(3) 0.008(3) 0.009(3)
C202 0.037(4) 0.042(4) 0.059(5) -0.003(4) 0.018(3) -0.005(3)
C301 0.048(4) 0.038(4) 0.068(5) -0.013(4) 0.026(4) 0.002(3)
C302 0.045(4) 0.043(4) 0.046(4) 0.003(3) 0.019(3) 0.003(3)
C303 0.089(6) 0.038(5) 0.071(5) 0.004(4) 0.040(5) 0.013(4)
C501 0.057(4) 0.029(4) 0.036(4) -0.010(3) 0.011(3) 0.001(3)
C502 0.038(4) 0.041(4) 0.047(4) -0.006(3) 0.008(3) -0.002(3)
N1 0.031(3) 0.031(3) 0.038(3) 0.006(2) 0.017(2) 0.003(2)
N2 0.035(3) 0.030(3) 0.028(3) -0.001(2) 0.013(2) 0.002(2)
O101 0.079(4) 0.059(4) 0.046(3) -0.020(3) 0.007(3) 0.000(3)
O102 0.125(6) 0.041(4) 0.104(5) -0.004(3) 0.047(4) -0.036(4)
O200 0.036(3) 0.050(3) 0.048(3) -0.016(2) 0.013(2) -0.006(2)
O201 0.034(3) 0.065(4) 0.089(4) -0.021(3) 0.030(3) -0.013(3)
O202 0.057(3) 0.073(4) 0.076(4) 0.042(3) 0.000(3) 0.008(3)
O301 0.080(4) 0.073(4) 0.101(5) -0.048(4) 0.026(4) -0.005(3)
O302 0.043(3) 0.091(5) 0.074(4) -0.004(3) 0.021(3) 0.020(3)
O303 0.151(6) 0.045(4) 0.117(5) 0.032(4) 0.082(5) 0.027(4)
O501 0.100(4) 0.028(3) 0.056(3) 0.000(2) 0.021(3) 0.005(3)
O502 0.073(4) 0.092(5) 0.057(3) -0.035(3) 0.028(3) 0.002(3)
Ru1 0.0333(3) 0.0241(3) 0.0354(3) -0.0043(2) 0.0119(2) -0.0020(2)
Ru2 0.0284(3) 0.0267(3) 0.0336(3) 0.0000(2) 0.0093(2) 0.0026(2)
Ru3 0.0413(3) 0.0256(3) 0.0420(3) -0.0012(2) 0.0189(2) 0.0061(2)
Ru4 0.0306(3) 0.0293(3) 0.0328(3) -0.0005(2) 0.0060(2) 0.0019(2)
Ru5 0.0302(3) 0.0265(3) 0.0326(3) -0.0051(2) 0.0084(2) 0.0018(2)

loop_
_geom_bond_atom_site_label_1
_geom_bond_atom_site_label_2
_geom_bond_distance
_geom_bond_site_symmetry_2
_geom_bond_publ_flag
C1 N2 1.361(7) . ?
C1 C2 1.390(9) . ?
C1 N1 1.406(8) . ?
C2 C3 1.358(9) . ?
C2 H2 0.9300 . ?
C3 C4 1.379(9) . ?
C3 H3 0.9300 . ?
C4 C5 1.374(9) . ?
C4 H4 0.9300 . ?
C5 N2 1.362(8) . ?
C5 C6 1.504(9) . ?
C6 H6A 0.9600 . ?
C6 H6B 0.9600 . ?
C6 H6C 0.9600 . ?
C7 C8 1.456(8) . ?
C7 C11 1.497(8) . ?
C7 Ru4 2.087(6) . ?
C7 Ru1 2.319(6) . ?
C7 Ru5 2.386(6) . ?
C8 C9 1.489(8) . ?
C8 Ru2 2.219(6) . ?
C8 Ru1 2.262(6) . ?
C8 Ru5 2.356(6) . ?
C9 C10 1.348(9) . ?
C9 H9 0.9300 . ?
C10 C17 1.481(9) . ?
C10 H10 0.9300 . ?
C11 C12 1.391(9) . ?
C11 C16 1.399(9) . ?
C12 C13 1.391(10) . ?
C12 H12 0.9300 . ?
C13 C14 1.366(11) . ?
C13 H13 0.9300 . ?
C14 C15 1.371(11) . ?
C14 H14 0.9300 . ?
C15 C16 1.390(9) . ?
C15 H15 0.9300 . ?
C16 H16 0.9300 . ?
C17 C18 1.377(10) . ?
C17 C22 1.386(10) . ?
C18 C19 1.392(11) . ?
C18 H18 0.9300 . ?
C19 C20 1.381(14) . ?
C19 H19 0.9300 . ?
C20 C21 1.369(14) . ?
C20 H20 0.9300 . ?
C21 C22 1.396(11) . ?
C21 H21 0.9300 . ?
C22 H22 0.9300 . ?
C51 C52 1.417(11) . ?
C51 C56 1.437(11) . ?
C51 C57 1.502(11) . ?
C51 Ru4 2.233(7) . ?
C52 C53 1.399(11) . ?
C52 Ru4 2.201(6) . ?
C52 H52 0.9800 . ?
C53 C54 1.390(11) . ?
C53 Ru4 2.179(6) . ?
C53 H53 0.9800 . ?
C54 C55 1.380(11) . ?
C54 Ru4 2.227(7) . ?
C54 H54 0.9800 . ?
C55 C56 1.399(11) . ?
C55 Ru4 2.279(7) . ?
C55 H55 0.9800 . ?
C56 Ru4 2.228(7) . ?
C56 H56 0.9800 . ?
C57 H57A 0.9600 . ?
C57 H57B 0.9600 . ?
C57 H57C 0.9600 . ?
C101 O101 1.155(8) . ?
C101 Ru1 1.875(7) . ?
C102 O102 1.159(9) . ?
C102 Ru1 1.865(8) . ?
C200 O200 1.146(7) . ?
C200 Ru5 2.038(6) . ?
C200 Ru2 2.150(6) . ?
C201 O201 1.131(8) . ?
C201 Ru2 1.916(7) . ?
C202 O202 1.146(8) . ?
C202 Ru2 1.893(8) . ?
C301 O301 1.139(8) . ?
C301 Ru3 1.899(8) . ?
C302 O302 1.123(8) . ?
C302 Ru3 1.926(7) . ?
C303 O303 1.136(9) . ?
C303 Ru3 1.884(8) . ?
C501 O501 1.137(8) . ?
C501 Ru5 1.875(7) . ?
C502 O502 1.154(8) . ?
C502 Ru5 1.865(7) . ?
N1 Ru4 2.160(5) . ?
N1 Ru1 2.172(5) . ?
N1 Ru2 2.191(5) . ?
N1 Ru5 2.262(5) . ?
N2 Ru3 2.250(5) . ?
Ru1 Ru3 2.6874(13) . ?
Ru1 Ru2 2.7302(10) . ?
Ru1 Ru4 2.7345(12) . ?
Ru2 Ru5 2.6869(11) . ?
Ru2 Ru3 2.7414(11) . ?
Ru4 Ru5 2.7440(11) . ?
